data_7218663
loop_
_publ_author_name
'Hsu, Wayne'
'Chen, Kuan-Ting'
'Li, Yu-Sian'
'Cheng, Po-Wen'
'Chen, Tsun-Ren'
'Chen, Jhy-Der'

_publ_section_title
;
 Crystal-to-crystal transformations and photoluminescence changes in the
 Cu(i) coordination networks based on a formamidinate ligand
;
_journal_issue 46
_journal_name_full CrystEngComm
_journal_page_first 10640
_journal_paper_doi 10.1039/C4CE01791A
_journal_volume 16
_journal_year 2014
_chemical_formula_sum 'C24 H24 Cl Cu3 N8 O5'
_chemical_formula_weight 730.58
_chemical_name_systematic
; 
 ? 
;
_space_group_IT_number 14
_symmetry_cell_setting monoclinic
_symmetry_space_group_name_Hall '-P 2ybc'
_symmetry_space_group_name_H-M 'P 1 21/c 1'
_atom_sites_solution_hydrogens geom
_atom_sites_solution_primary direct
_atom_sites_solution_secondary difmap
_audit_creation_method SHELXL-97
_cell_angle_alpha 90.00
_cell_angle_beta 112.5230(10)
_cell_angle_gamma 90.00
_cell_formula_units_Z 4
_cell_length_a 16.2717(2)
_cell_length_b 12.6684(2)
_cell_length_c 17.6021(2)
_cell_measurement_reflns_used 9932
_cell_measurement_temperature 296(2)
_cell_measurement_theta_max 28.33
_cell_measurement_theta_min 2.35
_cell_volume 3351.68(8)
_computing_cell_refinement 'Bruker SAINT'
_computing_data_collection 'Bruker APEX2'
_computing_data_reduction 'Bruker SAINT'
_computing_molecular_graphics 'Bruker SHELXTL'
_computing_publication_material 'Bruker SHELXTL'
_computing_structure_refinement 'SHELXL-97 (Sheldrick, 1997)'
_computing_structure_solution 'SHELXS-97 (Sheldrick, 1990)'
_diffrn_ambient_temperature 296(2)
_diffrn_measured_fraction_theta_full 0.993
_diffrn_measured_fraction_theta_max 0.993
_diffrn_measurement_device_type 'Bruker APEX-II CCD'
_diffrn_measurement_method '\f and \w scans'
_diffrn_radiation_monochromator graphite
_diffrn_radiation_source 'fine-focus sealed tube'
_diffrn_radiation_type MoK\a
_diffrn_radiation_wavelength 0.71073
_diffrn_reflns_av_R_equivalents 0.0270
_diffrn_reflns_av_sigmaI/netI 0.0293
_diffrn_reflns_limit_h_max 21
_diffrn_reflns_limit_h_min -20
_diffrn_reflns_limit_k_max 16
_diffrn_reflns_limit_k_min -14
_diffrn_reflns_limit_l_max 23
_diffrn_reflns_limit_l_min -22
_diffrn_reflns_number 32180
_diffrn_reflns_theta_full 28.33
_diffrn_reflns_theta_max 28.33
_diffrn_reflns_theta_min 2.04
_diffrn_standards_number 0
_exptl_absorpt_coefficient_mu 2.008
_exptl_absorpt_correction_T_max 0.7527
_exptl_absorpt_correction_T_min 0.5005
_exptl_absorpt_correction_type multi-scan
_exptl_absorpt_process_details 'sadabs v2008/1(bruker axs, 2008)'
_exptl_crystal_colour red
_exptl_crystal_density_diffrn 1.448
_exptl_crystal_density_method 'not measured'
_exptl_crystal_description PLATE
_exptl_crystal_F_000 1472
_exptl_crystal_size_max 0.40
_exptl_crystal_size_mid 0.30
_exptl_crystal_size_min 0.15
_refine_diff_density_max 0.887
_refine_diff_density_min -0.595
_refine_diff_density_rms 0.124
_refine_ls_extinction_method none
_refine_ls_goodness_of_fit_ref 1.050
_refine_ls_hydrogen_treatment constr
_refine_ls_matrix_type full
_refine_ls_number_parameters 417
_refine_ls_number_reflns 8300
_refine_ls_number_restraints 48
_refine_ls_restrained_S_all 1.058
_refine_ls_R_factor_all 0.0641
_refine_ls_R_factor_gt 0.0457
_refine_ls_shift/su_max 0.001
_refine_ls_shift/su_mean 0.000
_refine_ls_structure_factor_coef Fsqd
_refine_ls_weighting_details 'calc w=1/[\s^2^(Fo^2^)+(0.0975P)^2^+1.2766P] where P=(Fo^2^+2Fc^2^)/3'
_refine_ls_weighting_scheme calc
_refine_ls_wR_factor_gt 0.1423
_refine_ls_wR_factor_ref 0.1562
_reflns_number_gt 6238
_reflns_number_total 8300
_reflns_threshold_expression >2sigma(I)
_cod_data_source_file c4ce01791a2.cif
_cod_data_source_block 3b
_cod_depositor_comments
;
The following automatic conversions were performed:

'_symmetry_cell_setting' value 'Monoclinic' changed to 'monoclinic'
according to
/usr/data/users/saulius/crontab/automatic-downloads/current/RSC/lib/dictionaries/cif_core.dic
dictionary named 'cif_core.dic' version 2.4.2 from 2011-04-26.

Automatic conversion script
Id: cif_fix_values 2827 2014-09-09 07:05:25Z andrius 
;
_cod_original_sg_symbol_H-M P2(1)/c
_cod_database_code 7218663

loop_
_symmetry_equiv_pos_as_xyz
'x, y, z'
'-x, y+1/2, -z+1/2'
'-x, -y, -z'
'x, -y-1/2, z-1/2'

loop_
_atom_site_label
_atom_site_type_symbol
_atom_site_fract_x
_atom_site_fract_y
_atom_site_fract_z
_atom_site_U_iso_or_equiv
_atom_site_adp_type
_atom_site_occupancy
_atom_site_symmetry_multiplicity
_atom_site_calc_flag
_atom_site_refinement_flags
_atom_site_disorder_assembly
_atom_site_disorder_group
Cu1 Cu 0.525280(19) 0.17199(3) 0.450940(18) 0.03306(9) Uani 1 1 d . . .
Cu2 Cu 0.61366(2) 0.10409(3) 0.367080(19) 0.03422(9) Uani 1 1 d . . .
Cu3 Cu 0.08008(3) 0.11289(5) 0.44143(3) 0.07014(16) Uani 1 1 d . . .
Cl Cl 0.19156(13) 0.2931(2) 0.62728(16) 0.0867(8) Uani 0.640(4) 1 d PD A 1
O1 O 0.1540(4) 0.2939(6) 0.5395(4) 0.130(4) Uani 0.640(4) 1 d PD A 1
O2 O 0.2728(4) 0.3480(6) 0.6554(5) 0.118(3) Uani 0.640(4) 1 d PD A 1
O3 O 0.1289(4) 0.3408(6) 0.6557(4) 0.122(3) Uani 0.640(4) 1 d PD A 1
O4 O 0.2032(5) 0.1867(5) 0.6474(6) 0.151(3) Uani 0.640(4) 1 d PD A 1
Cl' Cl 0.2026(5) 0.3351(7) 0.6123(4) 0.172(4) Uani 0.360(4) 1 d PD A 2
O1' O 0.1481(11) 0.3024(14) 0.5322(8) 0.179(10) Uani 0.360(4) 1 d PD A 2
O2' O 0.2006(11) 0.4491(11) 0.6186(12) 0.321(14) Uani 0.360(4) 1 d PD A 2
O3' O 0.2949(9) 0.3060(14) 0.6310(11) 0.258(16) Uani 0.360(4) 1 d PD A 2
O4' O 0.1744(13) 0.2873(19) 0.6724(11) 0.36(3) Uani 0.360(4) 1 d PD A 2
N1 N 0.18722(16) 0.0997(2) 0.42550(18) 0.0514(7) Uani 1 1 d . . .
N2 N 0.42786(13) 0.07895(18) 0.39037(13) 0.0309(5) Uani 1 1 d . . .
N3 N 0.50737(13) 0.01550(18) 0.31539(13) 0.0315(5) Uani 1 1 d . . .
N4 N 0.49599(17) -0.1948(2) 0.12662(15) 0.0441(6) Uani 1 1 d . . .
N5 N 0.62327(16) 0.3129(2) 0.76267(14) 0.0402(6) Uani 1 1 d . . .
N6 N 0.63614(13) 0.19378(18) 0.54330(12) 0.0291(5) Uani 1 1 d . . .
N7 N 0.71772(13) 0.1400(2) 0.46713(13) 0.0325(5) Uani 1 1 d . . .
N8 N 0.96771(17) 0.1193(3) 0.44932(18) 0.0594(8) Uani 1 1 d . . .
C1 C 0.2665(2) 0.1190(3) 0.4854(2) 0.0523(8) Uani 1 1 d . . .
H1A H 0.2677 0.1388 0.5367 0.063 Uiso 1 1 calc R . .
C2 C 0.34598(19) 0.1113(3) 0.47570(18) 0.0432(7) Uani 1 1 d . . .
H2A H 0.3990 0.1259 0.5196 0.052 Uiso 1 1 calc R . .
C3 C 0.34728(16) 0.0815(2) 0.40006(15) 0.0317(6) Uani 1 1 d . . .
C4 C 0.26441(18) 0.0614(3) 0.33711(19) 0.0458(7) Uani 1 1 d . . .
H4A H 0.2610 0.0419 0.2851 0.055 Uiso 1 1 calc R . .
C5 C 0.1886(2) 0.0706(3) 0.3527(2) 0.0553(9) Uani 1 1 d . . .
H5A H 0.1345 0.0558 0.3101 0.066 Uiso 1 1 calc R . .
C6 C 0.43456(16) 0.0197(2) 0.33138(16) 0.0319(5) Uani 1 1 d . . .
H6A H 0.3859 -0.0210 0.2997 0.038 Uiso 1 1 calc R . .
C7 C 0.5680(2) -0.1872(3) 0.19635(19) 0.0480(8) Uani 1 1 d . . .
H7A H 0.6161 -0.2313 0.2033 0.058 Uiso 1 1 calc R . .
C8 C 0.57451(18) -0.1171(3) 0.25867(18) 0.0421(7) Uani 1 1 d . . .
H8A H 0.6265 -0.1134 0.3056 0.051 Uiso 1 1 calc R . .
C9 C 0.50264(17) -0.0523(2) 0.25057(16) 0.0321(5) Uani 1 1 d . . .
C10 C 0.42806(19) -0.0591(2) 0.17683(18) 0.0401(7) Uani 1 1 d . . .
H10A H 0.3790 -0.0159 0.1678 0.048 Uiso 1 1 calc R . .
C11 C 0.4279(2) -0.1303(3) 0.11785(19) 0.0441(7) Uani 1 1 d . . .
H11A H 0.3778 -0.1338 0.0692 0.053 Uiso 1 1 calc R . .
C12 C 0.55639(19) 0.3192(3) 0.68995(17) 0.0423(7) Uani 1 1 d . . .
H12A H 0.5042 0.3517 0.6874 0.051 Uiso 1 1 calc R . .
C13 C 0.55963(18) 0.2804(3) 0.61776(16) 0.0387(6) Uani 1 1 d . . .
H13A H 0.5105 0.2878 0.5687 0.046 Uiso 1 1 calc R . .
C14 C 0.63553(16) 0.2307(2) 0.61806(14) 0.0295(5) Uani 1 1 d . . .
C15 C 0.70551(18) 0.2204(2) 0.69493(15) 0.0375(6) Uani 1 1 d . . .
H15A H 0.7578 0.1861 0.6998 0.045 Uiso 1 1 calc R . .
C16 C 0.69561(19) 0.2621(3) 0.76330(16) 0.0411(7) Uani 1 1 d . . .
H16A H 0.7428 0.2543 0.8137 0.049 Uiso 1 1 calc R . .
C17 C 0.71255(17) 0.1774(2) 0.53589(15) 0.0326(6) Uani 1 1 d . . .
H17A H 0.7650 0.1925 0.5804 0.039 Uiso 1 1 calc R . .
C18 C 0.9002(2) 0.0591(3) 0.4061(2) 0.0532(8) Uani 1 1 d . . .
H18A H 0.9085 0.0107 0.3699 0.064 Uiso 1 1 calc R . .
C19 C 0.81767(18) 0.0635(3) 0.41124(18) 0.0434(7) Uani 1 1 d . . .
H19A H 0.7724 0.0189 0.3789 0.052 Uiso 1 1 calc R . .
C20 C 0.80200(17) 0.1345(3) 0.46462(16) 0.0382(6) Uani 1 1 d . . .
C21 C 0.8727(2) 0.1994(4) 0.5091(2) 0.0724(12) Uani 1 1 d . . .
H21A H 0.8658 0.2507 0.5440 0.087 Uiso 1 1 calc R . .
C22 C 0.9537(2) 0.1875(4) 0.5014(3) 0.0831(15) Uani 1 1 d . . .
H22A H 1.0010 0.2292 0.5342 0.100 Uiso 1 1 calc R . .
C23 C 0.9856(2) 0.13436(17) 0.7766(5) 0.31(3) Uiso 0.25 1 d PD . .
C23' C 1.0237(2) 0.15220(17) 0.7350(4) 0.185(16) Uiso 0.25 1 d PD . .
C24 C 1.0345(7) 0.0444(3) 0.7649(7) 0.258(13) Uiso 0.50 1 d PD . .
O5 O 0.9803(7) 0.2397(3) 0.7510(7) 0.259(8) Uiso 0.50 1 d PD . .
C25 C 0.7049(14) -0.0867(3) 0.0650(4) 0.199(9) Uiso 0.50 1 d PD . .
C26 C 0.73300(18) -0.0189(6) 0.1368(4) 0.225(10) Uiso 0.50 1 d PD . .
O6 O 0.7951(10) 0.0440(18) 0.1205(15) 0.410(16) Uiso 0.50 1 d PD . .

loop_
_atom_site_aniso_label
_atom_site_aniso_U_11
_atom_site_aniso_U_22
_atom_site_aniso_U_33
_atom_site_aniso_U_23
_atom_site_aniso_U_13
_atom_site_aniso_U_12
Cu1 0.02045(14) 0.0515(2) 0.03028(15) -0.00611(13) 0.01314(12) -0.00206(13)
Cu2 0.02109(15) 0.0524(2) 0.03233(15) -0.00942(13) 0.01380(12) -0.00371(13)
Cu3 0.02909(19) 0.1164(4) 0.0779(3) 0.0120(3) 0.03498(19) 0.0080(2)
Cl 0.0415(9) 0.1099(17) 0.1007(15) -0.0474(12) 0.0184(9) -0.0017(10)
O1 0.048(3) 0.207(8) 0.121(5) -0.103(5) 0.017(3) -0.014(4)
O2 0.072(4) 0.142(6) 0.124(5) -0.038(5) 0.020(4) -0.039(4)
O3 0.066(3) 0.187(6) 0.103(4) -0.059(4) 0.023(3) 0.038(4)
O4 0.157(6) 0.098(5) 0.237(10) -0.008(5) 0.117(7) 0.015(5)
Cl' 0.169(7) 0.220(9) 0.092(4) -0.054(5) 0.010(4) -0.066(6)
O1' 0.19(2) 0.23(2) 0.093(11) 0.037(14) 0.029(12) 0.064(18)
O2' 0.27(2) 0.42(3) 0.34(3) -0.28(2) 0.190(19) -0.21(2)
O3' 0.182(17) 0.177(17) 0.23(2) -0.049(15) -0.125(17) 0.070(14)
O4' 0.27(3) 0.68(7) 0.148(17) 0.00(3) 0.10(2) -0.25(4)
N1 0.0274(11) 0.078(2) 0.0574(15) 0.0075(13) 0.0258(11) 0.0049(12)
N2 0.0230(9) 0.0395(12) 0.0353(10) -0.0001(9) 0.0170(8) -0.0026(9)
N3 0.0241(10) 0.0396(12) 0.0341(10) -0.0040(9) 0.0146(8) -0.0025(9)
N4 0.0357(13) 0.0500(15) 0.0397(12) -0.0119(11) 0.0069(10) 0.0052(11)
N5 0.0358(12) 0.0584(15) 0.0293(10) -0.0035(10) 0.0158(9) 0.0067(11)
N6 0.0215(9) 0.0424(12) 0.0263(9) -0.0021(8) 0.0122(8) 0.0012(9)
N7 0.0196(9) 0.0513(13) 0.0304(10) -0.0031(9) 0.0138(8) -0.0017(9)
N8 0.0288(12) 0.102(2) 0.0565(15) -0.0004(15) 0.0267(11) 0.0034(14)
C1 0.0372(15) 0.085(2) 0.0456(15) 0.0007(15) 0.0279(12) 0.0015(16)
C2 0.0284(13) 0.067(2) 0.0399(13) 0.0001(13) 0.0199(11) -0.0030(13)
C3 0.0242(12) 0.0377(14) 0.0372(12) 0.0049(10) 0.0164(10) 0.0000(10)
C4 0.0268(13) 0.070(2) 0.0422(14) -0.0042(14) 0.0152(11) 0.0014(14)
C5 0.0223(13) 0.082(2) 0.0596(19) -0.0019(18) 0.0138(13) 0.0005(15)
C6 0.0229(11) 0.0366(14) 0.0371(12) -0.0014(10) 0.0124(10) -0.0049(10)
C7 0.0315(15) 0.0583(19) 0.0475(16) -0.0151(14) 0.0075(12) 0.0118(14)
C8 0.0228(13) 0.0570(19) 0.0399(14) -0.0123(13) 0.0045(11) 0.0031(12)
C9 0.0248(11) 0.0371(14) 0.0360(12) -0.0039(10) 0.0134(10) -0.0019(11)
C10 0.0292(13) 0.0425(16) 0.0437(14) -0.0046(12) 0.0085(11) 0.0069(12)
C11 0.0355(15) 0.0503(17) 0.0366(14) -0.0080(12) 0.0027(12) 0.0047(14)
C12 0.0306(13) 0.0584(19) 0.0397(14) -0.0074(12) 0.0155(11) 0.0087(13)
C13 0.0289(13) 0.0576(18) 0.0278(12) -0.0011(12) 0.0090(10) 0.0082(13)
C14 0.0250(11) 0.0392(14) 0.0281(10) 0.0006(10) 0.0144(9) 0.0004(10)
C15 0.0271(12) 0.0538(17) 0.0312(12) -0.0030(11) 0.0109(10) 0.0067(12)
C16 0.0361(14) 0.0571(18) 0.0279(12) -0.0020(12) 0.0098(11) 0.0104(13)
C17 0.0217(11) 0.0512(16) 0.0252(11) -0.0010(10) 0.0094(9) -0.0011(11)
C18 0.0358(15) 0.079(2) 0.0539(17) -0.0007(16) 0.0277(13) 0.0121(16)
C19 0.0283(13) 0.0633(19) 0.0455(14) -0.0070(14) 0.0218(11) -0.0009(13)
C20 0.0216(12) 0.0643(18) 0.0309(12) -0.0029(12) 0.0124(10) -0.0023(12)
C21 0.0368(16) 0.123(3) 0.069(2) -0.046(2) 0.0325(15) -0.028(2)
C22 0.0322(16) 0.153(4) 0.072(2) -0.038(3) 0.0282(16) -0.029(2)

loop_
_atom_type_symbol
_atom_type_description
_atom_type_scat_dispersion_real
_atom_type_scat_dispersion_imag
_atom_type_scat_source
C C 0.0033 0.0016 'International Tables Vol C Tables 4.2.6.8 and 6.1.1.4'
H H 0.0000 0.0000 'International Tables Vol C Tables 4.2.6.8 and 6.1.1.4'
N N 0.0061 0.0033 'International Tables Vol C Tables 4.2.6.8 and 6.1.1.4'
O O 0.0106 0.0060 'International Tables Vol C Tables 4.2.6.8 and 6.1.1.4'
Cl Cl 0.1484 0.1585 'International Tables Vol C Tables 4.2.6.8 and 6.1.1.4'
Cu Cu 0.3201 1.2651 'International Tables Vol C Tables 4.2.6.8 and 6.1.1.4'

loop_
_geom_angle_atom_site_label_1
_geom_angle_atom_site_label_2
_geom_angle_atom_site_label_3
_geom_angle
_geom_angle_site_symmetry_1
_geom_angle_site_symmetry_3
N6 Cu1 N2 148.78(10) . .
N6 Cu1 N4 107.38(10) . 2_655
N2 Cu1 N4 103.50(9) . 2_655
N6 Cu1 Cu2 89.06(6) . .
N2 Cu1 Cu2 90.01(6) . .
N4 Cu1 Cu2 83.43(8) 2_655 .
N3 Cu2 N7 147.80(9) . .
N3 Cu2 N5 102.71(9) . 4_565
N7 Cu2 N5 109.14(9) . 4_565
N3 Cu2 Cu1 82.56(6) . .
N7 Cu2 Cu1 83.56(6) . .
N5 Cu2 Cu1 124.09(7) 4_565 .
N1 Cu3 N8 175.16(14) . 1_455
O4 Cl O2 111.9(5) . .
O4 Cl O1 104.1(5) . .
O2 Cl O1 109.4(5) . .
O4 Cl O3 111.5(5) . .
O2 Cl O3 111.6(4) . .
O1 Cl O3 108.0(4) . .
O1' Cl' O4' 110.9(9) . .
O1' Cl' O2' 110.2(9) . .
O4' Cl' O2' 109.9(10) . .
O1' Cl' O3' 110.5(9) . .
O4' Cl' O3' 108.7(9) . .
O2' Cl' O3' 106.6(9) . .
C1 N1 C5 116.1(3) . .
C1 N1 Cu3 122.4(2) . .
C5 N1 Cu3 121.5(2) . .
C6 N2 C3 118.5(2) . .
C6 N2 Cu1 118.89(17) . .
C3 N2 Cu1 122.16(18) . .
C6 N3 C9 115.0(2) . .
C6 N3 Cu2 125.49(18) . .
C9 N3 Cu2 119.25(16) . .
C11 N4 C7 117.3(3) . .
C11 N4 Cu1 119.3(2) . 2_645
C7 N4 Cu1 121.3(2) . 2_645
C12 N5 C16 115.5(2) . .
C12 N5 Cu2 119.22(19) . 4_566
C16 N5 Cu2 125.00(18) . 4_566
C17 N6 C14 119.5(2) . .
C17 N6 Cu1 120.52(17) . .
C14 N6 Cu1 119.90(16) . .
C17 N7 C20 116.9(2) . .
C17 N7 Cu2 124.19(17) . .
C20 N7 Cu2 118.66(17) . .
C18 N8 C22 116.5(3) . .
C18 N8 Cu3 123.4(2) . 1_655
C22 N8 Cu3 120.1(3) . 1_655
N1 C1 C2 123.9(3) . .
N1 C1 H1A 118.0 . .
C2 C1 H1A 118.0 . .
C1 C2 C3 120.0(3) . .
C1 C2 H2A 120.0 . .
C3 C2 H2A 120.0 . .
N2 C3 C2 119.1(2) . .
N2 C3 C4 124.6(2) . .
C2 C3 C4 116.3(2) . .
C5 C4 C3 119.6(3) . .
C5 C4 H4A 120.2 . .
C3 C4 H4A 120.2 . .
N1 C5 C4 124.1(3) . .
N1 C5 H5A 117.9 . .
C4 C5 H5A 117.9 . .
N3 C6 N2 122.8(2) . .
N3 C6 H6A 118.6 . .
N2 C6 H6A 118.6 . .
N4 C7 C8 123.2(3) . .
N4 C7 H7A 118.4 . .
C8 C7 H7A 118.4 . .
C7 C8 C9 119.5(3) . .
C7 C8 H8A 120.3 . .
C9 C8 H8A 120.3 . .
C8 C9 C10 117.0(2) . .
C8 C9 N3 119.7(2) . .
C10 C9 N3 123.3(2) . .
C11 C10 C9 119.4(3) . .
C11 C10 H10A 120.3 . .
C9 C10 H10A 120.3 . .
N4 C11 C10 123.5(3) . .
N4 C11 H11A 118.2 . .
C10 C11 H11A 118.2 . .
N5 C12 C13 124.0(3) . .
N5 C12 H12A 118.0 . .
C13 C12 H12A 118.0 . .
C12 C13 C14 120.4(2) . .
C12 C13 H13A 119.8 . .
C14 C13 H13A 119.8 . .
C13 C14 N6 118.4(2) . .
C13 C14 C15 116.1(2) . .
N6 C14 C15 125.5(2) . .
C16 C15 C14 118.9(2) . .
C16 C15 H15A 120.5 . .
C14 C15 H15A 120.5 . .
N5 C16 C15 125.0(2) . .
N5 C16 H16A 117.5 . .
C15 C16 H16A 117.5 . .
N6 C17 N7 122.5(2) . .
N6 C17 H17A 118.8 . .
N7 C17 H17A 118.8 . .
N8 C18 C19 123.8(3) . .
N8 C18 H18A 118.1 . .
C19 C18 H18A 118.1 . .
C18 C19 C20 120.3(3) . .
C18 C19 H19A 119.9 . .
C20 C19 H19A 119.9 . .
C21 C20 N7 124.6(3) . .
C21 C20 C19 115.9(3) . .
N7 C20 C19 119.4(3) . .
C22 C21 C20 119.7(4) . .
C22 C21 H21A 120.1 . .
C20 C21 H21A 120.1 . .
N8 C22 C21 123.7(4) . .
N8 C22 H22A 118.2 . .
C21 C22 H22A 118.2 . .
C23' C23 O5 65.7(3) . .
C23' C23 C24 66.6(2) . .
O5 C23 C24 132.3(5) . .
C23 C23' O5 65.8(3) . .
C23 C23' C24 66.6(2) . .
O5 C23' C24 132.3(5) . .
C23' C24 C23 46.7(5) . .
C23' O5 C23 48.5(5) . .
O6 C26 C25 99.8(14) . .

loop_
_geom_bond_atom_site_label_1
_geom_bond_atom_site_label_2
_geom_bond_distance
_geom_bond_site_symmetry_2
Cu1 N6 1.930(2) .
Cu1 N2 1.935(2) .
Cu1 N4 2.114(2) 2_655
Cu1 Cu2 2.5716(4) .
Cu2 N3 1.968(2) .
Cu2 N7 1.973(2) .
Cu2 N5 2.174(2) 4_565
Cu3 N1 1.876(2) .
Cu3 N8 1.888(3) 1_455
Cl O4 1.389(7) .
Cl O2 1.405(6) .
Cl O1 1.427(7) .
Cl O3 1.431(6) .
Cl' O1' 1.410(13) .
Cl' O4' 1.438(14) .
Cl' O2' 1.451(14) .
Cl' O3' 1.457(14) .
N1 C1 1.339(4) .
N1 C5 1.342(5) .
N2 C6 1.320(3) .
N2 C3 1.386(3) .
N3 C6 1.319(3) .
N3 C9 1.406(3) .
N4 C11 1.337(4) .
N4 C7 1.337(4) .
N4 Cu1 2.114(2) 2_645
N5 C12 1.327(4) .
N5 C16 1.338(4) .
N5 Cu2 2.174(2) 4_566
N6 C17 1.315(3) .
N6 C14 1.400(3) .
N7 C17 1.332(3) .
N7 C20 1.391(3) .
N8 C18 1.313(5) .
N8 C22 1.342(5) .
N8 Cu3 1.888(3) 1_655
C1 C2 1.372(4) .
C1 H1A 0.9300 .
C2 C3 1.392(4) .
C2 H2A 0.9300 .
C3 C4 1.402(4) .
C4 C5 1.368(4) .
C4 H4A 0.9300 .
C5 H5A 0.9300 .
C6 H6A 0.9300 .
C7 C8 1.383(4) .
C7 H7A 0.9300 .
C8 C9 1.391(4) .
C8 H8A 0.9300 .
C9 C10 1.399(4) .
C10 C11 1.375(4) .
C10 H10A 0.9300 .
C11 H11A 0.9300 .
C12 C13 1.382(4) .
C12 H12A 0.9300 .
C13 C14 1.385(4) .
C13 H13A 0.9300 .
C14 C15 1.401(3) .
C15 C16 1.379(4) .
C15 H15A 0.9300 .
C16 H16A 0.9300 .
C17 H17A 0.9300 .
C18 C19 1.382(4) .
C18 H18A 0.9300 .
C19 C20 1.393(4) .
C19 H19A 0.9300 .
C20 C21 1.387(5) .
C21 C22 1.383(5) .
C21 H21A 0.9300 .
C22 H22A 0.9300 .
C23 C23' 1.150(11) .
C23 O5 1.4000(10) .
C23 C24 1.4500(10) .
C23' O5 1.4000(10) .
C23' C24 1.4499(10) .
C25 C26 1.4499(10) .
C26 O6 1.3999(10) .
